data_7241774
loop_
_publ_author_name
'Ahmed, Muhammad Naeem'
'Arif, Muneeba'
'Andleeb, Hina'
'Ali Shah, Syed Wadood'
'Arshad, Ifzan'
'Tahir, Muhammad Nawaz'
'Rocha, Mariana'
'Gil, Diego M.'

_publ_section_title
;
 Interplay of weak noncovalent interactions in alkoxybenzylidene
 derivatives of benzohydrazide and acetohydrazide: a combined experimental
 and theoretical investigation and lipoxygenase inhibition (LOX) studies
;
_journal_issue 4
_journal_name_full CrystEngComm
_journal_page_first 955
_journal_page_last 971
_journal_paper_doi 10.1039/D0CE01402H
_journal_volume 23
_journal_year 2021
_chemical_formula_iupac 'C18 H20 N2 O3'
_chemical_formula_moiety 'C18 H20 N2 O3'
_chemical_formula_sum 'C18 H20 N2 O3'
_chemical_formula_weight 312.36
_chemical_name_systematic
;
4-Methoxy-N'-[(E)-(2-propoxyphenyl)methylidene]benzohydrazide
;
_space_group_crystal_system monoclinic
_space_group_IT_number 14
_space_group_name_Hall '-P 2ybc'
_space_group_name_H-M_alt 'P 1 21/c 1'
_atom_sites_solution_hydrogens geom
_atom_sites_solution_primary direct
_atom_sites_solution_secondary difmap
_audit_creation_method SHELXL-2018/3
_audit_update_record
;
2019-11-04 deposited with the CCDC.	2020-12-07 downloaded from the CCDC.
;
_cell_angle_alpha 90
_cell_angle_beta 102.782(12)
_cell_angle_gamma 90
_cell_formula_units_Z 4
_cell_length_a 23.896(8)
_cell_length_b 4.9911(17)
_cell_length_c 13.723(4)
_cell_measurement_reflns_used 2243
_cell_measurement_temperature 296(2)
_cell_measurement_theta_max 28.042
_cell_measurement_theta_min 2.622
_cell_volume 1596.1(9)
_computing_cell_refinement 'SAINT (Bruker, 2007)'
_computing_data_collection 'APEX2 (Bruker, 2007)'
_computing_data_reduction 'SAINT (Bruker, 2007)'
_computing_molecular_graphics 'ORTEP-3 for Windows (Farrugia, 1997) and PLATON (Spek, 2009)'
_computing_publication_material
;
WinGX (Farrugia, 1999) and PLATON (Spek, 2009)
;
_computing_structure_refinement 'SHELXL-2018/3  (Sheldrick, 2015)'
_computing_structure_solution 'SHELXS97 (Sheldrick, 2008)'
_diffrn_ambient_temperature 296(2)
_diffrn_measured_fraction_theta_full 0.994
_diffrn_measured_fraction_theta_max 0.988
_diffrn_measurement_device_type 'Bruker Kappa APEXII CCD'
_diffrn_measurement_method \w
_diffrn_radiation_monochromator graphite
_diffrn_radiation_source 'fine-focus sealed tube'
_diffrn_radiation_type MoK\a
_diffrn_radiation_wavelength 0.71073
_diffrn_reflns_av_R_equivalents 0.0690
_diffrn_reflns_av_unetI/netI 0.0686
_diffrn_reflns_Laue_measured_fraction_full 0.994
_diffrn_reflns_Laue_measured_fraction_max 0.988
_diffrn_reflns_limit_h_max 31
_diffrn_reflns_limit_h_min -31
_diffrn_reflns_limit_k_max 6
_diffrn_reflns_limit_k_min -6
_diffrn_reflns_limit_l_max 16
_diffrn_reflns_limit_l_min -18
_diffrn_reflns_number 18062
_diffrn_reflns_point_group_measured_fraction_full 0.994
_diffrn_reflns_point_group_measured_fraction_max 0.988
_diffrn_reflns_theta_full 25.242
_diffrn_reflns_theta_max 28.042
_diffrn_reflns_theta_min 2.622
_diffrn_standards_number 0
_exptl_absorpt_coefficient_mu 0.089
_exptl_absorpt_correction_T_max 0.955
_exptl_absorpt_correction_T_min 0.895
_exptl_absorpt_correction_type multi-scan
_exptl_absorpt_process_details '(SADABS; Bruker, 2005)'
_exptl_crystal_colour 'light yellow'
_exptl_crystal_density_diffrn 1.300
_exptl_crystal_density_method 'not measured'
_exptl_crystal_description plate
_exptl_crystal_F_000 664
_exptl_crystal_size_max 0.38
_exptl_crystal_size_mid 0.26
_exptl_crystal_size_min 0.16
_refine_diff_density_max 0.180
_refine_diff_density_min -0.199
_refine_diff_density_rms 0.039
_refine_ls_abs_structure_details
;
 Flack x determined using 536 quotients [(I+)-(I-)]/[(I+)+(I-)]
 (Parsons, Flack and Wagner, Acta Cryst. B69 (2013) 249-259).
;
_refine_ls_goodness_of_fit_ref 1.008
_refine_ls_hydrogen_treatment constr
_refine_ls_matrix_type full
_refine_ls_number_parameters 210
_refine_ls_number_reflns 3836
_refine_ls_restrained_S_all 1.008
_refine_ls_R_factor_all 0.1123
_refine_ls_R_factor_gt 0.0581
_refine_ls_shift/su_max 0.000
_refine_ls_shift/su_mean 0.000
_refine_ls_structure_factor_coef Fsqd
_refine_ls_weighting_details 'w=1/[\s^2^(Fo^2^)+(0.0520P)^2^+0.2291P] where P=(Fo^2^+2Fc^2^)/3'
_refine_ls_weighting_scheme calc
_refine_ls_wR_factor_gt 0.1165
_refine_ls_wR_factor_ref 0.1382
_reflns_number_gt 2243
_reflns_number_total 3836
_reflns_threshold_expression I>2\s(I)
_cod_data_source_file d0ce01402h2.cif
_cod_data_source_block MH4AJK
_cod_depositor_comments 'Adding full bibliography for 7241774--7241775.cif.'
_cod_original_sg_symbol_H-M 'P 21/c'
_cod_database_code 7241774
_shelx_shelxl_version_number 2018/3
_shelx_space_group_comment
;
The symmetry employed for this shelxl refinement is uniquely defined
by the following loop, which should always be used as a source of
symmetry information in preference to the above space-group names.
They are only intended as comments.
;
_shelx_estimated_absorpt_t_min 0.967
_shelx_estimated_absorpt_t_max 0.986

loop_
_space_group_symop_operation_xyz
'x, y, z'
'-x, y+1/2, -z+1/2'
'-x, -y, -z'
'x, -y-1/2, z-1/2'

loop_
_atom_site_label
_atom_site_type_symbol
_atom_site_fract_x
_atom_site_fract_y
_atom_site_fract_z
_atom_site_U_iso_or_equiv
_atom_site_adp_type
_atom_site_occupancy
_atom_site_site_symmetry_order
_atom_site_calc_flag
_atom_site_refinement_flags_posn
_atom_site_refinement_flags_adp
_atom_site_refinement_flags_occupancy
_atom_site_disorder_assembly
_atom_site_disorder_group
O1 O 0.45411(6) 0.0524(3) 0.08859(11) 0.0579(4) Uani 1 1 d . . . . .
O2 O 0.13528(5) 0.5081(3) 0.48627(9) 0.0400(4) Uani 1 1 d . . . . .
O3 O 0.31563(6) -0.4059(3) 0.39531(10) 0.0500(4) Uani 1 1 d . . . . .
N1 N 0.28663(7) 0.0261(3) 0.39196(12) 0.0396(4) Uani 1 1 d . . . . .
H1 H 0.287893 0.183390 0.366963 0.047 Uiso 1 1 calc R U . . .
N2 N 0.25376(7) -0.0195(3) 0.46112(11) 0.0385(4) Uani 1 1 d . . . . .
C1 C 0.35204(8) -0.1039(4) 0.29044(13) 0.0344(5) Uani 1 1 d . . . . .
C2 C 0.33611(9) 0.0930(4) 0.21920(15) 0.0454(5) Uani 1 1 d . . . . .
H2 H 0.302645 0.189620 0.217619 0.055 Uiso 1 1 calc R U . . .
C3 C 0.36862(9) 0.1504(5) 0.15008(15) 0.0485(6) Uani 1 1 d . . . . .
H3 H 0.356757 0.282457 0.102131 0.058 Uiso 1 1 calc R U . . .
C4 C 0.41842(8) 0.0118(4) 0.15261(14) 0.0411(5) Uani 1 1 d . . . . .
C5 C 0.43537(9) -0.1834(5) 0.22370(16) 0.0523(6) Uani 1 1 d . . . . .
H5 H 0.469446 -0.275959 0.226283 0.063 Uiso 1 1 calc R U . . .
C6 C 0.40223(9) -0.2428(4) 0.29105(16) 0.0491(6) Uani 1 1 d . . . . .
H6 H 0.413736 -0.378247 0.337702 0.059 Uiso 1 1 calc R U . . .
C7 C 0.43977(11) 0.2586(5) 0.01584(17) 0.0631(7) Uani 1 1 d . . . . .
H7A H 0.403074 0.220823 -0.026971 0.095 Uiso 1 1 calc R U . . .
H7B H 0.468401 0.266779 -0.023348 0.095 Uiso 1 1 calc R U . . .
H7C H 0.438157 0.427276 0.048697 0.095 Uiso 1 1 calc R U . . .
C8 C 0.31701(8) -0.1778(4) 0.36336(14) 0.0368(5) Uani 1 1 d . . . . .
C9 C 0.22774(8) 0.1850(4) 0.48445(13) 0.0355(5) Uani 1 1 d . . . . .
H9 H 0.228800 0.345871 0.450703 0.043 Uiso 1 1 calc R U . . .
C10 C 0.19599(8) 0.1678(4) 0.56459(13) 0.0316(4) Uani 1 1 d . . . . .
C11 C 0.21177(8) -0.0167(4) 0.64206(14) 0.0387(5) Uani 1 1 d . . . . .
H11 H 0.240802 -0.139415 0.640197 0.046 Uiso 1 1 calc R U . . .
C12 C 0.18496(9) -0.0203(4) 0.72161(14) 0.0447(5) Uani 1 1 d . . . . .
H12 H 0.195659 -0.145527 0.772518 0.054 Uiso 1 1 calc R U . . .
C13 C 0.14253(9) 0.1618(4) 0.72489(14) 0.0447(5) Uani 1 1 d . . . . .
H13 H 0.125288 0.162733 0.779371 0.054 Uiso 1 1 calc R U . . .
C14 C 0.12497(9) 0.3441(4) 0.64859(14) 0.0407(5) Uani 1 1 d . . . . .
H14 H 0.095792 0.465347 0.651231 0.049 Uiso 1 1 calc R U . . .
C15 C 0.15124(8) 0.3450(4) 0.56778(13) 0.0320(4) Uani 1 1 d . . . . .
C16 C 0.08874(8) 0.6892(4) 0.48332(14) 0.0371(5) Uani 1 1 d . . . . .
H16A H 0.098152 0.816194 0.538010 0.045 Uiso 1 1 calc R U . . .
H16B H 0.054534 0.591767 0.489305 0.045 Uiso 1 1 calc R U . . .
C17 C 0.07869(9) 0.8332(4) 0.38502(15) 0.0460(5) Uani 1 1 d . . . . .
H17A H 0.071300 0.702970 0.331239 0.055 Uiso 1 1 calc R U . . .
H17B H 0.113039 0.931803 0.380686 0.055 Uiso 1 1 calc R U . . .
C18 C 0.02849(10) 1.0259(5) 0.37195(17) 0.0587(6) Uani 1 1 d . . . . .
H18A H -0.005912 0.928113 0.373379 0.088 Uiso 1 1 calc R U . . .
H18B H 0.024022 1.116761 0.309025 0.088 Uiso 1 1 calc R U . . .
H18C H 0.035577 1.154927 0.425159 0.088 Uiso 1 1 calc R U . . .

loop_
_atom_site_aniso_label
_atom_site_aniso_U_11
_atom_site_aniso_U_22
_atom_site_aniso_U_33
_atom_site_aniso_U_23
_atom_site_aniso_U_13
_atom_site_aniso_U_12
O1 0.0466(9) 0.0773(12) 0.0566(9) 0.0078(9) 0.0260(7) 0.0020(8)
O2 0.0436(8) 0.0382(8) 0.0426(8) 0.0061(6) 0.0189(6) 0.0106(6)
O3 0.0586(10) 0.0304(8) 0.0689(10) 0.0036(7) 0.0309(8) 0.0014(7)
N1 0.0436(10) 0.0297(9) 0.0524(10) 0.0071(8) 0.0258(8) 0.0034(8)
N2 0.0364(10) 0.0352(10) 0.0481(10) 0.0013(8) 0.0183(8) -0.0015(8)
C1 0.0327(11) 0.0300(11) 0.0417(11) -0.0027(9) 0.0107(8) -0.0004(9)
C2 0.0402(12) 0.0485(13) 0.0501(12) 0.0066(11) 0.0155(10) 0.0154(10)
C3 0.0485(13) 0.0537(14) 0.0453(12) 0.0121(11) 0.0148(10) 0.0098(11)
C4 0.0348(11) 0.0487(13) 0.0424(11) -0.0053(10) 0.0140(9) -0.0031(10)
C5 0.0377(12) 0.0581(15) 0.0659(15) 0.0087(12) 0.0219(11) 0.0165(11)
C6 0.0478(13) 0.0441(13) 0.0591(14) 0.0114(11) 0.0202(11) 0.0127(11)
C7 0.0740(17) 0.0669(17) 0.0572(14) 0.0043(13) 0.0338(13) -0.0091(14)
C8 0.0360(11) 0.0292(11) 0.0461(12) -0.0031(9) 0.0109(9) -0.0007(9)
C9 0.0328(11) 0.0342(11) 0.0405(11) 0.0048(9) 0.0104(8) 0.0003(9)
C10 0.0297(10) 0.0308(10) 0.0343(10) -0.0032(8) 0.0071(8) -0.0065(8)
C11 0.0371(11) 0.0366(12) 0.0415(11) 0.0027(9) 0.0065(9) -0.0017(9)
C12 0.0524(13) 0.0443(13) 0.0364(11) 0.0060(10) 0.0075(10) -0.0089(11)
C13 0.0584(14) 0.0462(13) 0.0346(11) -0.0034(10) 0.0212(10) -0.0120(11)
C14 0.0478(13) 0.0345(12) 0.0448(12) -0.0046(10) 0.0212(9) -0.0017(10)
C15 0.0363(11) 0.0266(10) 0.0341(10) -0.0003(8) 0.0100(8) -0.0041(8)
C16 0.0362(11) 0.0312(11) 0.0463(12) -0.0041(9) 0.0142(9) 0.0012(9)
C17 0.0480(13) 0.0464(13) 0.0433(12) 0.0013(10) 0.0095(9) 0.0032(11)
C18 0.0523(14) 0.0513(15) 0.0674(15) 0.0045(12) 0.0022(12) 0.0098(12)

loop_
_atom_type_symbol
_atom_type_description
_atom_type_scat_dispersion_real
_atom_type_scat_dispersion_imag
_atom_type_scat_source
C C 0.0033 0.0016 'International Tables Vol C Tables 4.2.6.8 and 6.1.1.4'
H H 0.0000 0.0000 'International Tables Vol C Tables 4.2.6.8 and 6.1.1.4'
N N 0.0061 0.0033 'International Tables Vol C Tables 4.2.6.8 and 6.1.1.4'
O O 0.0106 0.0060 'International Tables Vol C Tables 4.2.6.8 and 6.1.1.4'

loop_
_geom_angle_atom_site_label_1
_geom_angle_atom_site_label_2
_geom_angle_atom_site_label_3
_geom_angle
_geom_angle_site_symmetry_1
_geom_angle_site_symmetry_3
_geom_angle_publ_flag
C4 O1 C7 118.07(17) . . ?
C15 O2 C16 118.35(14) . . ?
C8 N1 N2 119.88(16) . . ?
C8 N1 H1 120.1 . . ?
N2 N1 H1 120.1 . . ?
C9 N2 N1 115.20(16) . . ?
C2 C1 C6 117.66(18) . . ?
C2 C1 C8 123.09(17) . . ?
C6 C1 C8 119.22(18) . . ?
C1 C2 C3 121.69(19) . . ?
C1 C2 H2 119.2 . . ?
C3 C2 H2 119.2 . . ?
C4 C3 C2 119.64(19) . . ?
C4 C3 H3 120.2 . . ?
C2 C3 H3 120.2 . . ?
O1 C4 C3 124.76(19) . . ?
O1 C4 C5 115.67(18) . . ?
C3 C4 C5 119.58(18) . . ?
C4 C5 C6 120.42(19) . . ?
C4 C5 H5 119.8 . . ?
C6 C5 H5 119.8 . . ?
C5 C6 C1 121.0(2) . . ?
C5 C6 H6 119.5 . . ?
C1 C6 H6 119.5 . . ?
O1 C7 H7A 109.5 . . ?
O1 C7 H7B 109.5 . . ?
H7A C7 H7B 109.5 . . ?
O1 C7 H7C 109.5 . . ?
H7A C7 H7C 109.5 . . ?
H7B C7 H7C 109.5 . . ?
O3 C8 N1 122.38(18) . . ?
O3 C8 C1 122.43(18) . . ?
N1 C8 C1 115.19(17) . . ?
N2 C9 C10 120.22(18) . . ?
N2 C9 H9 119.9 . . ?
C10 C9 H9 119.9 . . ?
C11 C10 C15 118.33(17) . . ?
C11 C10 C9 120.78(18) . . ?
C15 C10 C9 120.82(17) . . ?
C12 C11 C10 121.09(19) . . ?
C12 C11 H11 119.5 . . ?
C10 C11 H11 119.5 . . ?
C13 C12 C11 119.53(19) . . ?
C13 C12 H12 120.2 . . ?
C11 C12 H12 120.2 . . ?
C12 C13 C14 121.02(18) . . ?
C12 C13 H13 119.5 . . ?
C14 C13 H13 119.5 . . ?
C13 C14 C15 119.49(19) . . ?
C13 C14 H14 120.3 . . ?
C15 C14 H14 120.3 . . ?
O2 C15 C14 124.12(17) . . ?
O2 C15 C10 115.37(15) . . ?
C14 C15 C10 120.49(17) . . ?
O2 C16 C17 107.32(15) . . ?
O2 C16 H16A 110.3 . . ?
C17 C16 H16A 110.3 . . ?
O2 C16 H16B 110.3 . . ?
C17 C16 H16B 110.3 . . ?
H16A C16 H16B 108.5 . . ?
C16 C17 C18 112.04(17) . . ?
C16 C17 H17A 109.2 . . ?
C18 C17 H17A 109.2 . . ?
C16 C17 H17B 109.2 . . ?
C18 C17 H17B 109.2 . . ?
H17A C17 H17B 107.9 . . ?
C17 C18 H18A 109.5 . . ?
C17 C18 H18B 109.5 . . ?
H18A C18 H18B 109.5 . . ?
C17 C18 H18C 109.5 . . ?
H18A C18 H18C 109.5 . . ?
H18B C18 H18C 109.5 . . ?

loop_
_geom_bond_atom_site_label_1
_geom_bond_atom_site_label_2
_geom_bond_distance
_geom_bond_site_symmetry_2
_geom_bond_publ_flag
O1 C4 1.368(2) . ?
O1 C7 1.422(3) . ?
O2 C15 1.368(2) . ?
O2 C16 1.427(2) . ?
O3 C8 1.223(2) . ?
N1 C8 1.357(2) . ?
N1 N2 1.378(2) . ?
N1 H1 0.8600 . ?
N2 C9 1.272(2) . ?
C1 C2 1.379(3) . ?
C1 C6 1.384(3) . ?
C1 C8 1.486(3) . ?
C2 C3 1.383(3) . ?
C2 H2 0.9300 . ?
C3 C4 1.370(3) . ?
C3 H3 0.9300 . ?
C4 C5 1.375(3) . ?
C5 C6 1.376(3) . ?
C5 H5 0.9300 . ?
C6 H6 0.9300 . ?
C7 H7A 0.9600 . ?
C7 H7B 0.9600 . ?
C7 H7C 0.9600 . ?
C9 C10 1.470(2) . ?
C9 H9 0.9300 . ?
C10 C11 1.394(3) . ?
C10 C15 1.396(3) . ?
C11 C12 1.383(3) . ?
C11 H11 0.9300 . ?
C12 C13 1.370(3) . ?
C12 H12 0.9300 . ?
C13 C14 1.380(3) . ?
C13 H13 0.9300 . ?
C14 C15 1.390(2) . ?
C14 H14 0.9300 . ?
C16 C17 1.500(3) . ?
C16 H16A 0.9700 . ?
C16 H16B 0.9700 . ?
C17 C18 1.517(3) . ?
C17 H17A 0.9700 . ?
C17 H17B 0.9700 . ?
C18 H18A 0.9600 . ?
C18 H18B 0.9600 . ?
C18 H18C 0.9600 . ?

loop_
_geom_hbond_atom_site_label_D
_geom_hbond_atom_site_label_H
_geom_hbond_atom_site_label_A
_geom_hbond_distance_DH
_geom_hbond_distance_HA
_geom_hbond_distance_DA
_geom_hbond_angle_DHA
_geom_hbond_site_symmetry_A
_geom_hbond_publ_flag
N1 H1 O3 0.86 2.16 2.916(2) 146.1 1_565 yes
C7 H7A O3 0.96 2.64 3.530(3) 153.8 4 yes

loop_
_geom_torsion_atom_site_label_1
_geom_torsion_atom_site_label_2
_geom_torsion_atom_site_label_3
_geom_torsion_atom_site_label_4
_geom_torsion
_geom_torsion_site_symmetry_1
_geom_torsion_site_symmetry_2
_geom_torsion_site_symmetry_3
_geom_torsion_site_symmetry_4
_geom_torsion_publ_flag
C8 N1 N2 C9 178.77(17) . . . . ?
C6 C1 C2 C3 0.4(3) . . . . ?
C8 C1 C2 C3 -177.63(19) . . . . ?
C1 C2 C3 C4 -0.9(3) . . . . ?
C7 O1 C4 C3 2.0(3) . . . . ?
C7 O1 C4 C5 -177.77(19) . . . . ?
C2 C3 C4 O1 -179.59(19) . . . . ?
C2 C3 C4 C5 0.2(3) . . . . ?
O1 C4 C5 C6 -179.2(2) . . . . ?
C3 C4 C5 C6 1.0(3) . . . . ?
C4 C5 C6 C1 -1.5(3) . . . . ?
C2 C1 C6 C5 0.9(3) . . . . ?
C8 C1 C6 C5 178.93(19) . . . . ?
N2 N1 C8 O3 1.5(3) . . . . ?
N2 N1 C8 C1 -178.50(15) . . . . ?
C2 C1 C8 O3 148.0(2) . . . . ?
C6 C1 C8 O3 -30.0(3) . . . . ?
C2 C1 C8 N1 -32.0(3) . . . . ?
C6 C1 C8 N1 150.05(19) . . . . ?
N1 N2 C9 C10 -173.95(16) . . . . ?
N2 C9 C10 C11 27.2(3) . . . . ?
N2 C9 C10 C15 -156.15(18) . . . . ?
C15 C10 C11 C12 -1.7(3) . . . . ?
C9 C10 C11 C12 175.02(18) . . . . ?
C10 C11 C12 C13 -0.6(3) . . . . ?
C11 C12 C13 C14 1.9(3) . . . . ?
C12 C13 C14 C15 -0.8(3) . . . . ?
C16 O2 C15 C14 -0.1(2) . . . . ?
C16 O2 C15 C10 178.32(16) . . . . ?
C13 C14 C15 O2 176.74(18) . . . . ?
C13 C14 C15 C10 -1.6(3) . . . . ?
C11 C10 C15 O2 -175.66(16) . . . . ?
C9 C10 C15 O2 7.6(2) . . . . ?
C11 C10 C15 C14 2.8(3) . . . . ?
C9 C10 C15 C14 -173.97(17) . . . . ?
C15 O2 C16 C17 -177.55(15) . . . . ?
O2 C16 C17 C18 178.08(17) . . . . ?
